data_7118833
loop_
_publ_author_name
'Undeela, Sridhar'
'Ravikumar, Gurram'
'Nanubolu, Jagadeesh Babu'
'Singarapu, Kiran Kumar'
'Menon, Rajeev S.'

_publ_section_title
;
 The facile synthesis of 1-benzoazepine derivatives via gold-catalyzed
 regioselective cycloisomerization reactions of N-(o-alkynylaryl)-N-vinyl
 sulfonamides.
;
_journal_issue 26
_journal_name_full 'Chemical communications (Cambridge, England)'
_journal_page_first 4824
_journal_page_last 4827
_journal_paper_doi 10.1039/c6cc01061j
_journal_volume 52
_journal_year 2016
_chemical_formula_moiety 'C26 H25 N O5 S2'
_chemical_formula_sum 'C26 H25 N O5 S2'
_chemical_formula_weight 495.59
_chemical_name_systematic (E)-4-(4-methoxyphenyl)-1-(methylsulfonyl)-2-(tosylmethylene)-2,3-dihydro-1H-benzo[b]azepine
_space_group_crystal_system monoclinic
_space_group_IT_number 14
_space_group_name_Hall '-P 2ybc'
_space_group_name_H-M_alt 'P 1 21/c 1'
_symmetry_space_group_name_Hall '-P 2ybc'
_symmetry_space_group_name_H-M 'P 1 21/c 1'
_atom_sites_solution_hydrogens geom
_audit_creation_method SHELXL-2014/7
_audit_update_record
;
2016-01-09 deposited with the CCDC.
2016-03-03 downloaded from the CCDC.
;
_cell_angle_alpha 90
_cell_angle_beta 94.6470(10)
_cell_angle_gamma 90
_cell_formula_units_Z 4
_cell_length_a 13.9256(9)
_cell_length_b 10.3322(7)
_cell_length_c 17.0868(11)
_cell_measurement_reflns_used 9568
_cell_measurement_temperature 293(2)
_cell_measurement_theta_max 27.46
_cell_measurement_theta_min 2.31
_cell_volume 2450.4(3)
_computing_cell_refinement 'Bruker SMART'
_computing_data_collection 'Bruker SMART'
_computing_data_reduction 'Bruker SAINT'
_computing_molecular_graphics 'Bruker SHELXTL'
_computing_structure_refinement 'SHELXL-2014/7 (Sheldrick, 2014)'
_computing_structure_solution 'Bruker SHELXTL'
_diffrn_ambient_temperature 293(2)
_diffrn_measured_fraction_theta_full 1.000
_diffrn_measured_fraction_theta_max 1.000
_diffrn_measurement_device_type 'CCD area detector'
_diffrn_measurement_method 'phi and omega scans'
_diffrn_radiation_type MoK\a
_diffrn_radiation_wavelength 0.71073
_diffrn_reflns_av_R_equivalents 0.0207
_diffrn_reflns_av_unetI/netI 0.0149
_diffrn_reflns_Laue_measured_fraction_full 1.000
_diffrn_reflns_Laue_measured_fraction_max 1.000
_diffrn_reflns_limit_h_max 16
_diffrn_reflns_limit_h_min -16
_diffrn_reflns_limit_k_max 12
_diffrn_reflns_limit_k_min -12
_diffrn_reflns_limit_l_max 20
_diffrn_reflns_limit_l_min -20
_diffrn_reflns_number 22843
_diffrn_reflns_point_group_measured_fraction_full 1.000
_diffrn_reflns_point_group_measured_fraction_max 1.000
_diffrn_reflns_theta_full 24.998
_diffrn_reflns_theta_max 24.998
_diffrn_reflns_theta_min 1.467
_diffrn_source 'fine-focus sealed tube'
_exptl_absorpt_coefficient_mu 0.255
_exptl_absorpt_correction_T_max 0.931
_exptl_absorpt_correction_T_min 0.892
_exptl_absorpt_correction_type multi-scan
_exptl_absorpt_process_details 'Bruker AXS SADABS program'
_exptl_crystal_colour colourless
_exptl_crystal_density_diffrn 1.343
_exptl_crystal_description block
_exptl_crystal_F_000 1040
_exptl_crystal_recrystallization_method 'Re-crystallisation from solvent: Methanol and dichloromethane'
_exptl_crystal_size_max 0.450
_exptl_crystal_size_mid 0.340
_exptl_crystal_size_min 0.280
_refine_diff_density_max 0.351
_refine_diff_density_min -0.205
_refine_diff_density_rms 0.046
_refine_ls_extinction_method none
_refine_ls_goodness_of_fit_ref 1.084
_refine_ls_hydrogen_treatment constr
_refine_ls_matrix_type full
_refine_ls_number_parameters 310
_refine_ls_number_reflns 4319
_refine_ls_number_restraints 0
_refine_ls_restrained_S_all 1.084
_refine_ls_R_factor_all 0.0529
_refine_ls_R_factor_gt 0.0469
_refine_ls_shift/su_max 0.001
_refine_ls_shift/su_mean 0.000
_refine_ls_structure_factor_coef Fsqd
_refine_ls_weighting_details 'w=1/[\s^2^(Fo^2^)+(0.0657P)^2^+0.8219P] where P=(Fo^2^+2Fc^2^)/3'
_refine_ls_weighting_scheme calc
_refine_ls_wR_factor_gt 0.1193
_refine_ls_wR_factor_ref 0.1243
_reflns_Friedel_coverage 0.000
_reflns_number_gt 3814
_reflns_number_total 4319
_reflns_threshold_expression 'I > 2\s(I)'
_cod_data_source_file c6cc01061j2.cif
_cod_data_source_block BA55M
_cod_depositor_comments 'Adding full bibliography for 7118833--7118834.cif.'
_cod_database_code 7118833
_shelx_shelxl_version_number 2014/7
_shelx_space_group_comment
;
The symmetry employed for this shelxl refinement is uniquely defined
by the following loop, which should always be used as a source of
symmetry information in preference to the above space-group names.
They are only intended as comments.
;
_shelx_estimated_absorpt_t_min 0.894
_shelx_estimated_absorpt_t_max 0.932
_exptl_absorpt_special_details 'Sheldrick,G.M.,(2003),University of gottingen,Germany'

loop_
_space_group_symop_operation_xyz
'x, y, z'
'-x, y+1/2, -z+1/2'
'-x, -y, -z'
'x, -y-1/2, z-1/2'

loop_
_atom_site_label
_atom_site_type_symbol
_atom_site_fract_x
_atom_site_fract_y
_atom_site_fract_z
_atom_site_U_iso_or_equiv
_atom_site_adp_type
_atom_site_occupancy
_atom_site_site_symmetry_order
_atom_site_calc_flag
_atom_site_refinement_flags_posn
_atom_site_refinement_flags_adp
C1 C 0.20248(15) 1.1335(2) 0.81255(12) 0.0492(5) Uani 1 1 d . .
C2 C 0.16289(17) 1.2563(2) 0.80558(14) 0.0593(6) Uani 1 1 d . .
H2 H 0.1183 1.2831 0.8399 0.071 Uiso 1 1 calc R U
C3 C 0.18968(19) 1.3392(2) 0.74755(15) 0.0670(7) Uani 1 1 d . .
H3 H 0.1640 1.4222 0.7433 0.080 Uiso 1 1 calc R U
C4 C 0.25412(19) 1.2984(3) 0.69652(16) 0.0720(7) Uani 1 1 d . .
H4 H 0.2709 1.3533 0.6567 0.086 Uiso 1 1 calc R U
C5 C 0.29415(18) 1.1772(3) 0.70365(14) 0.0663(6) Uani 1 1 d . .
H5 H 0.3380 1.1511 0.6685 0.080 Uiso 1 1 calc R U
C6 C 0.27048(16) 1.0922(2) 0.76256(12) 0.0528(5) Uani 1 1 d . .
C7 C 0.31919(16) 0.9674(2) 0.77284(13) 0.0552(5) Uani 1 1 d . .
H7 H 0.3308 0.9197 0.7284 0.066 Uiso 1 1 calc R U
C8 C 0.34786(15) 0.9189(2) 0.84353(12) 0.0498(5) Uani 1 1 d . .
C9 C 0.33145(15) 0.9975(2) 0.91637(12) 0.0506(5) Uani 1 1 d . .
H9A H 0.3707 0.9631 0.9611 0.061 Uiso 1 1 calc R U
H9B H 0.3505 1.0866 0.9087 0.061 Uiso 1 1 calc R U
C10 C 0.22699(15) 0.99259(18) 0.93239(11) 0.0449(5) Uani 1 1 d . .
C11 C 0.19011(16) 0.9441(2) 0.99598(11) 0.0491(5) Uani 1 1 d . .
H11 H 0.1246 0.9579 0.9995 0.059 Uiso 1 1 calc R U
C12 C 0.0898(2) 0.8160(3) 0.82013(18) 0.0832(8) Uani 1 1 d . .
H12A H 0.0326 0.7686 0.8032 0.125 Uiso 1 1 calc R U
H12B H 0.1210 0.7757 0.8660 0.125 Uiso 1 1 calc R U
H12C H 0.1328 0.8163 0.7790 0.125 Uiso 1 1 calc R U
C13 C 0.39162(14) 0.7889(2) 0.85359(12) 0.0487(5) Uani 1 1 d . .
C14 C 0.36013(16) 0.6881(2) 0.80479(13) 0.0559(5) Uani 1 1 d . .
H14 H 0.3111 0.7035 0.7656 0.067 Uiso 1 1 calc R U
C15 C 0.39894(17) 0.5653(2) 0.81221(13) 0.0579(6) Uani 1 1 d . .
H15 H 0.3766 0.4996 0.7782 0.069 Uiso 1 1 calc R U
C16 C 0.47149(16) 0.5408(2) 0.87074(13) 0.0560(6) Uani 1 1 d . .
C17 C 0.50408(16) 0.6393(2) 0.91988(13) 0.0597(6) Uani 1 1 d . .
H17 H 0.5530 0.6231 0.9590 0.072 Uiso 1 1 calc R U
C18 C 0.46532(16) 0.7617(2) 0.91204(13) 0.0564(5) Uani 1 1 d . .
H18 H 0.4883 0.8271 0.9460 0.068 Uiso 1 1 calc R U
C19 C 0.4742(2) 0.3157(3) 0.83924(19) 0.0839(8) Uani 1 1 d . .
H19A H 0.4072 0.3072 0.8476 0.126 Uiso 1 1 calc R U
H19B H 0.5077 0.2380 0.8559 0.126 Uiso 1 1 calc R U
H19C H 0.4810 0.3299 0.7844 0.126 Uiso 1 1 calc R U
C20 C 0.20931(17) 0.6978(2) 1.05774(11) 0.0521(5) Uani 1 1 d . .
C21 C 0.2546(2) 0.6158(2) 1.00883(15) 0.0688(7) Uani 1 1 d . .
H21 H 0.3067 0.6448 0.9829 0.083 Uiso 1 1 calc R U
C22 C 0.2221(2) 0.4910(3) 0.99877(17) 0.0772(8) Uani 1 1 d . .
H22 H 0.2528 0.4364 0.9655 0.093 Uiso 1 1 calc R U
C23 C 0.1464(2) 0.4444(3) 1.03586(15) 0.0739(7) Uani 1 1 d . .
C24 C 0.1016(3) 0.5275(3) 1.08427(18) 0.0901(9) Uani 1 1 d . .
H24 H 0.0498 0.4977 1.1103 0.108 Uiso 1 1 calc R U
C25 C 0.1320(2) 0.6543(3) 1.09519(15) 0.0756(7) Uani 1 1 d . .
H25 H 0.1003 0.7094 1.1276 0.091 Uiso 1 1 calc R U
C26 C 0.1124(3) 0.3060(3) 1.0258(2) 0.1099(12) Uani 1 1 d . .
H26A H 0.0596 0.3022 0.9861 0.165 Uiso 1 1 calc R U
H26B H 0.0917 0.2747 1.0746 0.165 Uiso 1 1 calc R U
H26C H 0.1644 0.2532 1.0103 0.165 Uiso 1 1 calc R U
N1 N 0.16560(12) 1.04619(17) 0.86980(10) 0.0489(4) Uani 1 1 d . .
O1 O 0.02340(13) 1.0387(2) 0.77216(10) 0.0788(6) Uani 1 1 d . .
O2 O 0.00220(12) 0.9727(2) 0.90732(10) 0.0769(5) Uani 1 1 d . .
O3 O 0.21181(15) 0.90179(18) 1.14396(9) 0.0766(5) Uani 1 1 d . .
O4 O 0.35221(13) 0.86033(16) 1.06883(10) 0.0694(5) Uani 1 1 d . .
O5 O 0.51408(13) 0.42262(18) 0.88343(11) 0.0738(5) Uani 1 1 d . .
S1 S 0.05904(4) 0.97567(6) 0.84236(3) 0.05638(19) Uani 1 1 d . .
S2 S 0.25003(4) 0.85812(5) 1.07329(3) 0.05484(18) Uani 1 1 d . .

loop_
_atom_site_aniso_label
_atom_site_aniso_U_11
_atom_site_aniso_U_22
_atom_site_aniso_U_33
_atom_site_aniso_U_23
_atom_site_aniso_U_13
_atom_site_aniso_U_12
C1 0.0489(11) 0.0498(12) 0.0478(11) 0.0104(9) -0.0035(9) -0.0018(9)
C2 0.0568(13) 0.0570(13) 0.0629(14) 0.0074(11) -0.0026(11) 0.0059(10)
C3 0.0679(15) 0.0532(13) 0.0775(17) 0.0191(12) -0.0083(13) -0.0005(11)
C4 0.0720(16) 0.0728(17) 0.0702(16) 0.0291(13) -0.0003(13) -0.0059(13)
C5 0.0655(15) 0.0767(17) 0.0572(14) 0.0173(12) 0.0090(11) 0.0015(12)
C6 0.0527(12) 0.0562(12) 0.0487(12) 0.0059(10) -0.0016(9) -0.0003(10)
C7 0.0567(13) 0.0617(14) 0.0476(12) 0.0017(10) 0.0073(10) 0.0058(10)
C8 0.0457(11) 0.0564(12) 0.0470(11) 0.0010(9) 0.0021(9) 0.0023(9)
C9 0.0506(12) 0.0520(12) 0.0475(11) -0.0011(9) -0.0052(9) 0.0013(9)
C10 0.0547(12) 0.0384(10) 0.0403(10) -0.0043(8) -0.0038(9) 0.0058(8)
C11 0.0571(12) 0.0483(11) 0.0413(11) -0.0001(9) -0.0008(9) 0.0116(9)
C12 0.0848(19) 0.0794(19) 0.0829(19) -0.0121(15) -0.0082(15) -0.0189(15)
C13 0.0438(11) 0.0599(13) 0.0423(11) 0.0012(9) 0.0028(8) 0.0047(9)
C14 0.0557(13) 0.0611(13) 0.0493(12) 0.0027(10) -0.0059(10) 0.0070(10)
C15 0.0599(13) 0.0577(13) 0.0550(13) -0.0012(10) -0.0017(10) 0.0037(11)
C16 0.0522(12) 0.0613(14) 0.0555(13) 0.0066(11) 0.0092(10) 0.0117(10)
C17 0.0462(12) 0.0814(17) 0.0506(12) 0.0027(11) -0.0029(9) 0.0165(11)
C18 0.0482(12) 0.0698(15) 0.0504(12) -0.0074(10) -0.0001(9) 0.0062(10)
C19 0.0806(19) 0.0615(16) 0.109(2) 0.0033(16) 0.0017(16) 0.0190(14)
C20 0.0662(13) 0.0543(12) 0.0352(10) 0.0063(9) 0.0010(9) 0.0107(10)
C21 0.0791(17) 0.0586(15) 0.0714(16) -0.0053(12) 0.0220(13) 0.0056(12)
C22 0.095(2) 0.0577(15) 0.0794(18) -0.0093(13) 0.0127(16) 0.0088(14)
C23 0.100(2) 0.0627(15) 0.0570(15) 0.0141(12) -0.0047(14) -0.0025(14)
C24 0.103(2) 0.099(2) 0.0699(18) 0.0168(17) 0.0212(16) -0.0210(18)
C25 0.093(2) 0.0832(19) 0.0529(14) 0.0000(13) 0.0222(13) 0.0029(15)
C26 0.155(3) 0.072(2) 0.098(2) 0.0197(18) -0.015(2) -0.026(2)
N1 0.0479(10) 0.0523(10) 0.0459(9) 0.0076(8) -0.0008(7) 0.0022(8)
O1 0.0602(10) 0.1108(15) 0.0626(10) 0.0308(10) -0.0135(8) -0.0144(10)
O2 0.0539(10) 0.1165(16) 0.0611(10) 0.0149(10) 0.0093(8) -0.0028(9)
O3 0.1151(15) 0.0755(11) 0.0373(8) -0.0103(8) -0.0057(9) 0.0262(10)
O4 0.0708(11) 0.0683(11) 0.0649(10) 0.0059(8) -0.0196(8) 0.0087(8)
O5 0.0726(11) 0.0692(11) 0.0780(11) 0.0070(9) -0.0025(9) 0.0225(9)
S1 0.0475(3) 0.0740(4) 0.0467(3) 0.0124(3) -0.0017(2) -0.0054(3)
S2 0.0722(4) 0.0532(3) 0.0371(3) -0.0022(2) -0.0079(2) 0.0140(3)

loop_
_atom_type_symbol
_atom_type_description
_atom_type_scat_dispersion_real
_atom_type_scat_dispersion_imag
_atom_type_scat_source
C C 0.0033 0.0016 'International Tables Vol C Tables 4.2.6.8 and 6.1.1.4'
H H 0.0000 0.0000 'International Tables Vol C Tables 4.2.6.8 and 6.1.1.4'
N N 0.0061 0.0033 'International Tables Vol C Tables 4.2.6.8 and 6.1.1.4'
O O 0.0106 0.0060 'International Tables Vol C Tables 4.2.6.8 and 6.1.1.4'
S S 0.1246 0.1234 'International Tables Vol C Tables 4.2.6.8 and 6.1.1.4'

loop_
_geom_angle_atom_site_label_1
_geom_angle_atom_site_label_2
_geom_angle_atom_site_label_3
_geom_angle
C2 C1 C6 120.9(2)
C2 C1 N1 117.8(2)
C6 C1 N1 121.15(19)
C3 C2 C1 120.0(2)
C3 C2 H2 120.0
C1 C2 H2 120.0
C4 C3 C2 119.7(2)
C4 C3 H3 120.2
C2 C3 H3 120.2
C3 C4 C5 120.5(2)
C3 C4 H4 119.8
C5 C4 H4 119.8
C4 C5 C6 121.4(2)
C4 C5 H5 119.3
C6 C5 H5 119.3
C1 C6 C5 117.5(2)
C1 C6 C7 121.92(19)
C5 C6 C7 120.5(2)
C8 C7 C6 122.7(2)
C8 C7 H7 118.6
C6 C7 H7 118.6
C7 C8 C13 122.4(2)
C7 C8 C9 119.0(2)
C13 C8 C9 118.58(18)
C10 C9 C8 110.07(17)
C10 C9 H9A 109.6
C8 C9 H9A 109.6
C10 C9 H9B 109.6
C8 C9 H9B 109.6
H9A C9 H9B 108.2
C11 C10 N1 120.59(19)
C11 C10 C9 127.04(19)
N1 C10 C9 112.37(17)
C10 C11 S2 127.87(17)
C10 C11 H11 116.1
S2 C11 H11 116.1
S1 C12 H12A 109.5
S1 C12 H12B 109.5
H12A C12 H12B 109.5
S1 C12 H12C 109.5
H12A C12 H12C 109.5
H12B C12 H12C 109.5
C14 C13 C18 117.2(2)
C14 C13 C8 120.42(18)
C18 C13 C8 122.4(2)
C15 C14 C13 122.3(2)
C15 C14 H14 118.9
C13 C14 H14 118.9
C14 C15 C16 119.4(2)
C14 C15 H15 120.3
C16 C15 H15 120.3
O5 C16 C17 116.6(2)
O5 C16 C15 124.0(2)
C17 C16 C15 119.5(2)
C16 C17 C18 120.9(2)
C16 C17 H17 119.5
C18 C17 H17 119.5
C17 C18 C13 120.8(2)
C17 C18 H18 119.6
C13 C18 H18 119.6
O5 C19 H19A 109.5
O5 C19 H19B 109.5
H19A C19 H19B 109.5
O5 C19 H19C 109.5
H19A C19 H19C 109.5
H19B C19 H19C 109.5
C25 C20 C21 119.8(2)
C25 C20 S2 119.49(18)
C21 C20 S2 120.72(19)
C22 C21 C20 119.4(3)
C22 C21 H21 120.3
C20 C21 H21 120.3
C23 C22 C21 122.3(3)
C23 C22 H22 118.9
C21 C22 H22 118.9
C22 C23 C24 117.7(3)
C22 C23 C26 121.9(3)
C24 C23 C26 120.4(3)
C23 C24 C25 121.5(3)
C23 C24 H24 119.2
C25 C24 H24 119.2
C20 C25 C24 119.3(3)
C20 C25 H25 120.3
C24 C25 H25 120.3
C23 C26 H26A 109.5
C23 C26 H26B 109.5
H26A C26 H26B 109.5
C23 C26 H26C 109.5
H26A C26 H26C 109.5
H26B C26 H26C 109.5
C10 N1 C1 121.49(17)
C10 N1 S1 120.11(14)
C1 N1 S1 115.59(13)
C16 O5 C19 117.6(2)
O2 S1 O1 119.57(12)
O2 S1 N1 109.09(10)
O1 S1 N1 106.05(10)
O2 S1 C12 108.15(14)
O1 S1 C12 108.90(14)
N1 S1 C12 103.99(12)
O3 S2 O4 118.62(11)
O3 S2 C11 106.86(10)
O4 S2 C11 111.57(11)
O3 S2 C20 106.62(11)
O4 S2 C20 108.41(10)
C11 S2 C20 103.64(10)

loop_
_geom_bond_atom_site_label_1
_geom_bond_atom_site_label_2
_geom_bond_distance
C1 C2 1.385(3)
C1 C6 1.393(3)
C1 N1 1.454(3)
C2 C3 1.384(3)
C2 H2 0.9300
C3 C4 1.368(4)
C3 H3 0.9300
C4 C5 1.373(4)
C4 H4 0.9300
C5 C6 1.395(3)
C5 H5 0.9300
C6 C7 1.461(3)
C7 C8 1.339(3)
C7 H7 0.9300
C8 C13 1.478(3)
C8 C9 1.519(3)
C9 C10 1.503(3)
C9 H9A 0.9700
C9 H9B 0.9700
C10 C11 1.336(3)
C10 N1 1.426(3)
C11 S2 1.747(2)
C11 H11 0.9300
C12 S1 1.754(3)
C12 H12A 0.9600
C12 H12B 0.9600
C12 H12C 0.9600
C13 C14 1.384(3)
C13 C18 1.401(3)
C14 C15 1.381(3)
C14 H14 0.9300
C15 C16 1.386(3)
C15 H15 0.9300
C16 O5 1.367(3)
C16 C17 1.373(3)
C17 C18 1.378(3)
C17 H17 0.9300
C18 H18 0.9300
C19 O5 1.425(4)
C19 H19A 0.9600
C19 H19B 0.9600
C19 H19C 0.9600
C20 C25 1.372(3)
C20 C21 1.378(3)
C20 S2 1.764(2)
C21 C22 1.373(4)
C21 H21 0.9300
C22 C23 1.361(4)
C22 H22 0.9300
C23 C24 1.376(4)
C23 C26 1.512(4)
C24 C25 1.385(4)
C24 H24 0.9300
C25 H25 0.9300
C26 H26A 0.9600
C26 H26B 0.9600
C26 H26C 0.9600
N1 S1 1.6852(18)
O1 S1 1.4190(17)
O2 S1 1.4149(18)
O3 S2 1.4315(17)
O4 S2 1.4312(19)
